data_2012120
loop_
_publ_author_name
'Borbulevych, Oleg Ya.'
'Golding, Igor R.'
'Shchegolikhin, Alexander N.'
'Klemenkova, Zinaida S.'
'Antipin, Mikhail Yu.'

_publ_section_title
;
 Conformational polymorphs of
 22-cyano-<i>N</i>-methyl-5-phenylpent-2-en-4-ynamide
;
_journal_issue 8
_journal_name_full 'Acta Crystallographica Section C'
_journal_page_first 996
_journal_page_last 998
_journal_paper_doi 10.1107/S010827010100909X
_journal_volume 57
_journal_year 2001
_chemical_formula_moiety 'C13 H10 N2 O'
_chemical_formula_sum 'C13 H10 N2 O'
_chemical_formula_weight 210.23
_chemical_melting_point 384
_chemical_name_systematic
;
2-cyano-5-phenyl-pent-2-en-4-ynoic acid N-methylamide form (II)
;
_space_group_IT_number 14
_symmetry_cell_setting monoclinic
_symmetry_space_group_name_Hall '-P 2ybc'
_symmetry_space_group_name_H-M 'P 1 21/c 1'
_audit_creation_method SHELXL97
_cell_angle_alpha 90
_cell_angle_beta 97.29(4)
_cell_angle_gamma 90
_cell_formula_units_Z 8
_cell_length_a 22.652(12)
_cell_length_b 9.728(7)
_cell_length_c 10.269(5)
_cell_measurement_reflns_used 24
_cell_measurement_temperature 293(2)
_cell_measurement_theta_max 11
_cell_measurement_theta_min 10
_cell_volume 2245(2)
_computing_cell_refinement 'CAD-4 Software'
_computing_data_collection 'CAD-4 Software (Enraf-Nonius, 1989)'
_computing_data_reduction 'CAD-4 Software'
_computing_molecular_graphics 'SHELXTL (Bruker, 1997)'
_computing_publication_material SHELXTL
_computing_structure_refinement 'SHELXL97 (Sheldrick, 1997)'
_computing_structure_solution 'SHELXS97 (Sheldrick, 1997)'
_diffrn_ambient_temperature 293(2)
_diffrn_measured_fraction_theta_full .981
_diffrn_measured_fraction_theta_max .981
_diffrn_measurement_device_type 'Enraf-Nonius CAD-4'
_diffrn_measurement_method '\q/2\q scans'
_diffrn_radiation_monochromator graphite
_diffrn_radiation_source 'fine-focus sealed tube'
_diffrn_radiation_type MoK\a
_diffrn_radiation_wavelength .71073
_diffrn_reflns_av_R_equivalents .079
_diffrn_reflns_av_sigmaI/netI .074
_diffrn_reflns_limit_h_max 0
_diffrn_reflns_limit_h_min -28
_diffrn_reflns_limit_k_max 12
_diffrn_reflns_limit_k_min 0
_diffrn_reflns_limit_l_max 13
_diffrn_reflns_limit_l_min -12
_diffrn_reflns_number 4929
_diffrn_reflns_theta_full 27.01
_diffrn_reflns_theta_max 27.01
_diffrn_reflns_theta_min 1.81
_diffrn_standards_decay_% 3.4
_diffrn_standards_interval_count 90
_diffrn_standards_number 2
_exptl_absorpt_coefficient_mu .081
_exptl_absorpt_correction_type none
_exptl_crystal_colour yellow
_exptl_crystal_density_diffrn 1.244
_exptl_crystal_density_method 'not measured'
_exptl_crystal_description needle
_exptl_crystal_F_000 880
_exptl_crystal_size_max .5
_exptl_crystal_size_mid .2
_exptl_crystal_size_min .2
_refine_diff_density_max .16
_refine_diff_density_min -.22
_refine_ls_extinction_method none
_refine_ls_goodness_of_fit_ref .959
_refine_ls_hydrogen_treatment constr
_refine_ls_matrix_type full
_refine_ls_number_parameters 291
_refine_ls_number_reflns 4810
_refine_ls_number_restraints 0
_refine_ls_restrained_S_all .959
_refine_ls_R_factor_all .165
_refine_ls_R_factor_gt .052
_refine_ls_shift/su_max .001
_refine_ls_shift/su_mean .000
_refine_ls_structure_factor_coef Fsqd
_refine_ls_weighting_details 'calc w = 1/[\s^2^(Fo^2^)+(0.091P)^2^] where P=(Fo^2^+2Fc^2^)/3'
_refine_ls_weighting_scheme calc
_refine_ls_wR_factor_ref .169
_reflns_number_gt 2134
_reflns_number_total 4810
_reflns_threshold_expression I>2\s(I)
_cod_data_source_file bm1452.cif
_cod_data_source_block II
_cod_depositor_comments
;
The following automatic conversions were performed:
'_symmetry_cell_setting' value 'Monoclinic' changed to 'monoclinic'
according to '/home/saulius/struct/CIF-dictionaries/cif_core.dic'
dictionary named 'cif_core.dic' version 2.4.1 from 2010-06-29.

Automatic conversion script
Id: cif_fix_enum 1527 2010-12-29 10:47:43Z saulius 

The following automatic conversions were performed:

'_symmetry_cell_setting' value 'Monoclinic' changed to 'monoclinic'
according to /home/saulius/struct/CIF-dictionaries/cif_core.dic
dictionary named 'cif_core.dic' version 2.4.1 from 2010-06-29.

Automatic conversion script
Id: cif_fix_values 1715 2011-07-08 13:25:40Z adriana 
;
_cod_original_sg_symbol_H-M 'P 21/c'
_cod_database_code 2012120
_cod_database_fobs_code 2012120

loop_
_symmetry_equiv_pos_as_xyz
'x, y, z'
'-x, y+1/2, -z+1/2'
'-x, -y, -z'
'x, -y-1/2, z-1/2'

loop_
_atom_site_label
_atom_site_fract_x
_atom_site_fract_y
_atom_site_fract_z
_atom_site_U_iso_or_equiv
_atom_site_adp_type
_atom_site_calc_flag
_atom_site_refinement_flags
_atom_site_occupancy
_atom_site_disorder_assembly
_atom_site_disorder_group
_atom_site_type_symbol
O1 .51989(9) .1326(2) .65637(18) .0714(6) Uani d . 1 . . O
N1 .40660(13) .5274(3) .5243(3) .0824(8) Uani d . 1 . . N
N2 .52030(9) .3542(2) .72239(19) .0545(6) Uani d . 1 . . N
H2 .5022 .4320 .7122 .065 Uiso calc R 1 . . H
C1 .50077(11) .2491(3) .6456(2) .0490(6) Uani d . 1 . . C
C2 .45142(11) .2854(3) .5377(2) .0476(6) Uani d . 1 . . C
C3 .43153(11) .1924(3) .4453(2) .0555(7) Uani d . 1 . . C
H3 .4479 .1046 .4507 .067 Uiso calc R 1 . . H
C4 .38672(12) .2227(3) .3404(2) .0536(7) Uani d . 1 . . C
C5 .34816(12) .2549(3) .2550(2) .0519(7) Uani d . 1 . . C
C6 .42675(12) .4201(3) .5295(2) .0558(7) Uani d . 1 . . C
C7 .30001(11) .2962(3) .1603(2) .0462(6) Uani d . 1 . . C
C8 .27396(13) .4228(3) .1721(3) .0664(8) Uani d . 1 . . C
H8 .2894 .4825 .2387 .080 Uiso calc R 1 . . H
C9 .22506(14) .4615(4) .0858(3) .0778(9) Uani d . 1 . . C
H9 .2074 .5468 .0946 .093 Uiso calc R 1 . . H
C10 .20243(13) .3740(4) -.0132(3) .0694(9) Uani d . 1 . . C
H10 .1689 .3994 -.0701 .083 Uiso calc R 1 . . H
C11 .22856(13) .2512(3) -.0285(3) .0632(8) Uani d . 1 . . C
H11 .2138 .1939 -.0975 .076 Uiso calc R 1 . . H
C12 .27716(12) .2101(3) .0581(2) .0546(7) Uani d . 1 . . C
H12 .2946 .1248 .0479 .066 Uiso calc R 1 . . H
C13 .57174(12) .3410(3) .8237(3) .0679(8) Uani d . 1 . . C
H13A .5790 .2455 .8432 .102 Uiso calc R 1 . . H
H13B .5637 .3880 .9018 .102 Uiso calc R 1 . . H
H13C .6061 .3807 .7926 .102 Uiso calc R 1 . . H
O1' 1.01898(9) .7563(2) .68323(15) .0689(6) Uani d . 1 . . O
N1' .89839(14) .6122(4) .3035(3) .1193(14) Uani d . 1 . . N
N2' 1.01957(9) .7867(2) .46670(17) .0479(5) Uani d . 1 . . N
H2' 1.0037 .7650 .3889 .058 Uiso calc R 1 . . H
C1' .99860(11) .7301(3) .5693(2) .0446(6) Uani d . 1 . . C
C2' .94784(10) .6320(3) .5402(2) .0455(6) Uani d . 1 . . C
C3' .92944(12) .5580(3) .6369(2) .0576(7) Uani d . 1 . . C
H3' .9508 .5691 .7197 .069 Uiso calc R 1 . . H
C4' .88133(13) .4649(3) .6277(3) .0581(7) Uani d . 1 . . C
C5' .84124(13) .3868(3) .6332(3) .0554(7) Uani d . 1 . . C
C6' .91935(13) .6196(3) .4093(3) .0668(8) Uani d . 1 . . C
C7' .79511(11) .2901(3) .6496(2) .0478(6) Uani d . 1 . . C
C8' .73735(12) .3048(3) .5861(3) .0588(7) Uani d . 1 . . C
H8' .7283 .3764 .5269 .071 Uiso calc R 1 . . H
C9' .69395(13) .2145(3) .6104(3) .0719(9) Uani d . 1 . . C
H9' .6554 .2252 .5684 .086 Uiso calc R 1 . . H
C10' .70703(14) .1083(3) .6964(3) .0733(9) Uani d . 1 . . C
H10' .6772 .0480 .7139 .088 Uiso calc R 1 . . H
C11' .76401(14) .0903(3) .7570(3) .0699(8) Uani d . 1 . . C
H11' .7730 .0158 .8129 .084 Uiso calc R 1 . . H
C12' .80749(12) .1811(3) .7356(3) .0570(7) Uani d . 1 . . C
H12' .8458 .1699 .7790 .068 Uiso calc R 1 . . H
C13' 1.06840(12) .8841(3) .4823(3) .0603(7) Uani d . 1 . . C
H13D 1.0622 .9495 .5493 .091 Uiso calc R 1 . . H
H13E 1.0702 .9314 .4009 .091 Uiso calc R 1 . . H
H13F 1.1051 .8360 .5072 .091 Uiso calc R 1 . . H

loop_
_atom_site_aniso_label
_atom_site_aniso_U_11
_atom_site_aniso_U_22
_atom_site_aniso_U_33
_atom_site_aniso_U_12
_atom_site_aniso_U_13
_atom_site_aniso_U_23
O1 .0835(14) .0633(13) .0603(12) .0207(11) -.0185(10) -.0021(10)
N1 .100(2) .0637(18) .0753(18) .0127(16) -.0191(15) .0025(15)
N2 .0523(13) .0602(14) .0472(12) .0020(11) -.0079(9) .0056(11)
C1 .0486(14) .0600(18) .0372(12) .0031(13) .0012(10) .0035(13)
C2 .0491(14) .0542(16) .0384(12) .0015(13) .0015(10) .0068(12)
C3 .0577(16) .0655(18) .0417(13) .0068(14) .0001(12) .0023(13)
C4 .0570(16) .0620(17) .0410(13) -.0002(14) .0029(12) -.0055(13)
C5 .0538(15) .0637(18) .0374(12) .0016(13) .0034(12) .0001(12)
C6 .0575(17) .0609(19) .0457(14) -.0014(15) -.0059(12) .0058(14)
C7 .0517(14) .0537(16) .0332(12) -.0066(13) .0053(10) .0003(11)
C8 .082(2) .067(2) .0463(15) .0068(17) -.0049(14) -.0102(14)
C9 .085(2) .076(2) .0685(19) .0271(18) -.0049(17) .0016(18)
C10 .0617(19) .094(3) .0497(16) .0131(18) -.0034(13) .0090(17)
C11 .0592(17) .085(2) .0429(14) -.0154(16) -.0048(12) -.0057(15)
C12 .0585(16) .0569(17) .0477(14) -.0055(14) .0040(12) -.0053(13)
C13 .0569(17) .086(2) .0557(16) -.0011(16) -.0146(13) -.0020(15)
O1' .0752(13) .1020(16) .0283(8) -.0310(11) .0014(8) -.0067(9)
N1' .115(3) .183(4) .0527(16) -.072(2) -.0178(16) .000(2)
N2' .0511(12) .0631(14) .0287(9) -.0101(11) .0017(8) -.0056(10)
C1' .0490(14) .0551(16) .0294(11) -.0039(12) .0033(10) -.0067(11)
C2' .0435(13) .0585(16) .0335(12) -.0036(12) .0013(10) -.0055(12)
C3' .0564(16) .0710(19) .0436(14) -.0109(15) -.0010(12) .0047(14)
C4' .0615(18) .0609(18) .0516(15) -.0017(16) .0055(13) .0070(13)
C5' .0578(17) .0577(17) .0514(15) .0018(15) .0097(12) .0058(13)
C6' .0627(18) .089(2) .0461(15) -.0277(16) -.0028(13) -.0014(15)
C7' .0516(15) .0491(15) .0432(13) .0015(12) .0088(11) -.0003(12)
C8' .0647(18) .0573(17) .0514(15) .0020(15) -.0036(13) .0037(13)
C9' .0526(17) .086(2) .074(2) -.0091(17) -.0054(14) -.0035(19)
C10' .070(2) .072(2) .081(2) -.0176(17) .0198(17) .0017(18)
C11' .075(2) .069(2) .0672(18) -.0007(17) .0146(16) .0179(16)
C12' .0596(17) .0593(17) .0515(15) .0030(14) .0046(12) .0060(13)
C13' .0591(17) .073(2) .0506(14) -.0145(15) .0117(13) -.0041(14)

loop_
_atom_type_symbol
_atom_type_description
_atom_type_scat_dispersion_real
_atom_type_scat_dispersion_imag
_atom_type_scat_source
C C .0033 .0016 'International Tables Vol C Tables 4.2.6.8 and 6.1.1.4'
H H .0000 .0000 'International Tables Vol C Tables 4.2.6.8 and 6.1.1.4'
N N .0061 .0033 'International Tables Vol C Tables 4.2.6.8 and 6.1.1.4'
O O .0106 .0060 'International Tables Vol C Tables 4.2.6.8 and 6.1.1.4'

loop_
_geom_angle_atom_site_label_1
_geom_angle_atom_site_label_2
_geom_angle_atom_site_label_3
_geom_angle
_geom_angle_publ_flag
C1 N2 C13 121.8(2) no
O1 C1 N2 125.1(2) no
O1 C1 C2 120.4(2) no
N2 C1 C2 114.5(2) no
C3 C2 C6 118.9(2) no
C3 C2 C1 120.7(2) no
C6 C2 C1 120.4(2) no
C2 C3 C4 122.7(3) no
C5 C4 C3 176.4(3) no
C4 C5 C7 176.1(3) no
N1 C6 C2 179.1(3) no
C8 C7 C12 118.9(2) no
C8 C7 C5 119.4(2) no
C12 C7 C5 121.7(2) no
C7 C8 C9 120.3(3) no
C10 C9 C8 120.0(3) no
C11 C10 C9 120.4(3) no
C10 C11 C12 120.4(3) no
C11 C12 C7 120.0(3) no
C1' N2' C13' 121.8(2) no
O1' C1' N2' 122.7(2) no
O1' C1' C2' 120.7(2) no
N2' C1' C2' 116.7(2) no
C3' C2' C6' 120.7(2) no
C3' C2' C1' 120.0(2) no
C6' C2' C1' 119.3(2) no
C2' C3' C4' 127.5(2) no
C5' C4' C3' 173.5(3) no
C4' C5' C7' 175.7(3) no
N1' C6' C2' 177.4(3) no
C12' C7' C8' 118.6(3) no
C12' C7' C5' 119.1(2) no
C8' C7' C5' 122.2(2) no
C9' C8' C7' 120.2(3) no
C8' C9' C10' 120.2(3) no
C9' C10' C11' 120.3(3) no
C12' C11' C10' 120.1(3) no
C11' C12' C7' 120.5(3) no
C1 N2 H2 119.1 no
C13 N2 H2 119.1 no
C2 C3 H3 118.6 no
C4 C3 H3 118.6 no
C7 C8 H8 119.8 no
C9 C8 H8 119.8 no
C10 C9 H9 120.0 no
C8 C9 H9 120.0 no
C11 C10 H10 119.8 no
C9 C10 H10 119.8 no
C10 C11 H11 119.8 no
C12 C11 H11 119.8 no
C11 C12 H12 120.0 no
C7 C12 H12 120.0 no
N2 C13 H13A 109.5 no
N2 C13 H13B 109.5 no
N2 C13 H13C 109.5 no
H13A C13 H13B 109.5 no
H13A C13 H13C 109.5 no
H13B C13 H13C 109.5 no
C1' N2' H2' 119.1 no
C13' N2' H2' 119.1 no
C2' C3' H3' 116.3 no
C4' C3' H3' 116.3 no
C9' C8' H8' 119.9 no
C7' C8' H8' 119.9 no
C8' C9' H9' 119.9 no
C10' C9' H9' 119.9 no
C9' C10' H10' 119.8 no
C11' C10' H10' 119.8 no
C12' C11' H11' 119.9 no
C10' C11' H11' 119.9 no
C11' C12' H12' 119.7 no
C7' C12' H12' 119.7 no
N2' C13' H13D 109.5 no
N2' C13' H13E 109.5 no
N2' C13' H13F 109.5 no
H13D C13' H13E 109.5 no
H13D C13' H13F 109.5 no
H13E C13' H13F 109.5 no

loop_
_geom_bond_atom_site_label_1
_geom_bond_atom_site_label_2
_geom_bond_site_symmetry_2
_geom_bond_distance
_geom_bond_publ_flag
O1 C1 . 1.213(3) yes
N1 C6 . 1.138(4) yes
N2 C1 . 1.332(3) yes
N2 C13 . 1.466(3) yes
C1 C2 . 1.513(3) yes
C2 C3 . 1.346(4) yes
C2 C6 . 1.423(4) yes
C3 C4 . 1.414(4) yes
C4 C5 . 1.199(3) yes
C5 C7 . 1.424(4) yes
C7 C8 . 1.378(4) no
C7 C12 . 1.391(3) no
C8 C9 . 1.381(4) no
C9 C10 . 1.375(4) no
C10 C11 . 1.351(4) no
C11 C12 . 1.383(4) no
O1' C1' . 1.228(3) yes
N1' C6' . 1.131(3) yes
N2' C1' . 1.329(3) yes
N2' C13' . 1.450(3) yes
C1' C2' . 1.495(3) yes
C2' C3' . 1.335(3) yes
C2' C6' . 1.420(3) yes
C3' C4' . 1.411(4) yes
C4' C5' . 1.191(4) yes
C5' C7' . 1.432(4) yes
C7' C12' . 1.385(4) no
C7' C8' . 1.393(4) no
C8' C9' . 1.365(4) no
C9' C10' . 1.366(4) no
C10' C11' . 1.371(4) no
C11' C12' . 1.362(4) no
N2 H2 . .8600 no
C3 H3 . .9300 no
C8 H8 . .9300 no
C9 H9 . .9300 no
C10 H10 . .9300 no
C11 H11 . .9300 no
C12 H12 . .9300 no
C13 H13A . .9600 no
C13 H13B . .9600 no
C13 H13C . .9600 no
N2' H2' . .8600 no
C3' H3' . .9300 no
C8' H8' . .9300 no
C9' H9' . .9300 no
C10' H10' . .9300 no
C11' H11' . .9300 no
C12' H12' . .9300 no
C13' H13D . .9600 no
C13' H13E . .9600 no
C13' H13F . .9600 no

loop_
_geom_contact_atom_site_label_1
_geom_contact_atom_site_label_2
_geom_contact_distance
_geom_contact_publ_flag
C6 H2 2.38 yes
O1' H3' 2.45 yes
C6' H2' 2.41 yes

loop_
_geom_hbond_atom_site_label_D
_geom_hbond_atom_site_label_H
_geom_hbond_atom_site_label_A
_geom_hbond_site_symmetry_A
_geom_hbond_distance_DH
_geom_hbond_distance_HA
_geom_hbond_distance_DA
_geom_hbond_angle_DHA
_geom_hbond_publ_flag
N2 H2 O1 2_656 .86 2.46 3.163(4) 139.3 yes
N2' H2' O1' 4_575 .86 2.19 2.939(3) 145.1 yes

loop_
_geom_torsion_atom_site_label_1
_geom_torsion_atom_site_label_2
_geom_torsion_atom_site_label_3
_geom_torsion_atom_site_label_4
_geom_torsion
_geom_torsion_publ_flag
C13 N2 C1 O1 5.3(4) no
C13 N2 C1 C2 -174.0(2) no
O1 C1 C2 C3 -5.8(4) no
N2 C1 C2 C3 173.5(2) no
O1 C1 C2 C6 176.5(3) no
N2 C1 C2 C6 -4.2(3) no
C6 C2 C3 C4 -.4(4) no
C1 C2 C3 C4 -178.2(2) no
C12 C7 C8 C9 1.6(4) no
C5 C7 C8 C9 -176.3(3) no
C7 C8 C9 C10 -.5(5) no
C8 C9 C10 C11 -1.4(5) no
C9 C10 C11 C12 2.2(5) no
C10 C11 C12 C7 -1.0(4) no
C8 C7 C12 C11 -.9(4) no
C5 C7 C12 C11 176.9(2) no
C13' N2' C1' O1' .1(4) no
C13' N2' C1' C2' 179.6(2) no
O1' C1' C2' C3' -9.1(4) no
N2' C1' C2' C3' 171.5(2) no
O1' C1' C2' C6' 170.4(3) no
N2' C1' C2' C6' -9.1(4) no
C6' C2' C3' C4' -1.8(5) no
C1' C2' C3' C4' 177.7(3) no
C12' C7' C8' C9' 1.1(4) no
C5' C7' C8' C9' -176.2(3) no
C7' C8' C9' C10' -.6(5) no
C8' C9' C10' C11' -1.2(5) no
C9' C10' C11' C12' 2.4(5) no
C10' C11' C12' C7' -1.9(4) no
C8' C7' C12' C11' .2(4) no
C5' C7' C12' C11' 177.5(3) no

loop_
_cod_related_entry_id
_cod_related_entry_database
_cod_related_entry_code
1 ChemSpider 21182078
